data_2311020
loop_
_publ_author_name
'Willis, B.T.M.'
'Rooksby, H.P.'

_publ_section_title
;
 Change of structure of ferrous oxide at low temperature
;
_journal_name_full 'Acta Crystallographica (1,1948-23,1967)'
_journal_page_first 827
_journal_page_last 831
_journal_volume 6
_journal_year 1953
_chemical_formula_sum 'Fe0.942 O'
_space_group_IT_number 166
_symmetry_space_group_name_Hall '-P 3* 2'
_symmetry_space_group_name_H-M 'R -3 m :R'
_cell_angle_alpha 59.992
_cell_angle_beta 59.992
_cell_angle_gamma 59.992
_cell_formula_units_Z 1
_cell_length_a 3.021
_cell_length_b 3.021
_cell_length_c 3.021
_cell_volume 19.492
_citation_journal_id_ASTM ACCRA9
_cod_data_source_file Willis_ACCRA9_1953_203.cif
_cod_data_source_block Fe0.942O1
_cod_original_cell_volume 19.49209
_cod_original_sg_symbol_Hall '-R 3 2" (-y+z,x+z,-x+y+z)'
_cod_original_formula_sum 'Fe0.942 O1'
_cod_database_code 2311020

loop_
_symmetry_equiv_pos_as_xyz
x,y,z
z,x,y
y,z,x
-y,-x,-z
-z,-y,-x
-x,-z,-y
-x,-y,-z
-z,-x,-y
-y,-z,-x
y,x,z
z,y,x
x,z,y

loop_
_atom_site_label
_atom_site_type_symbol
_atom_site_fract_x
_atom_site_fract_y
_atom_site_fract_z
_atom_site_occupancy
_atom_site_U_iso_or_equiv
Fe1 Fe+2 0 0 0 0.942 0.0
O1 O-2 0.5 0.5 0.5 1 0.0
